data_4023369
loop_
_publ_author_name
'Armel A. Agbodjan'
'Bob E. Cooley'
'Royston C. B. Copley'
'John A. Corfield'
'Roy C. Flanagan'
'Bobby N. Glover'
'Rossella Guidetti'
'David Haigh'
'Peter D. Howes'
'Mary M. Jackson'
'Richard T. Matsuoka'
'Katrina J. Medhurst'
'Alan Millar'
'Matthew J. Sharp'
'Martin J. Slater'
'Jennifer F. Toczko'
'Shiping Xie'

_publ_contact_author
;
Shiping Xie,
Chemical Development, 
GlaxoSmithKline, 
Research Triangle Park, 
North Carolina 27709, 
USA
;
_publ_contact_author_email Shiping.X.Xie@GSK.com
_publ_contact_author_fax '+1 919 483 3706'
_publ_contact_author_phone '+1 919 483 6642'
_publ_section_title
;
 Asymmetric Synthesis of an N-Acylpyrrolidine for Inhibition
 of HCV Polymerase
;
_journal_name_full 'Journal of Organic Chemistry'
_journal_page_first 3094
_journal_page_last 3102
_journal_paper_doi 10.1021/jo800062c
_journal_volume 73
_journal_year 2008
_chemical_absolute_configuration ad
_chemical_formula_moiety 'C29 H42 N2 O5 S, 0.136 C2 H3 N'
_chemical_formula_sum 'C29.27 H42.41 N2.14 O5 S'
_chemical_formula_weight 536.29
_space_group_IT_number 96
_symmetry_cell_setting tetragonal
_symmetry_space_group_name_Hall 'P 4nw 2abw'
_symmetry_space_group_name_H-M 'P 43 21 2'
_atom_sites_solution_hydrogens mixed
_atom_sites_solution_primary direct
_audit_creation_method SHELXL-97
_cell_angle_alpha 90.00
_cell_angle_beta 90.00
_cell_angle_gamma 90.00
_cell_formula_units_Z 8
_cell_length_a 14.5527(12)
_cell_length_b 14.5527(12)
_cell_length_c 29.858(3)
_cell_measurement_reflns_used 200
_cell_measurement_temperature 150(2)
_cell_measurement_theta_max 19.87
_cell_measurement_theta_min 4.30
_cell_volume 6323.4(10)
_computing_cell_refinement 'Dirax/lsq (Duisenberg & Schreurs, 1989-2000)'
_computing_data_collection 'Collect (Nonius, 1997-2000)'
_computing_data_reduction 'EvalCCD (Duisenberg & Schreurs, 1990-2000)'
_computing_molecular_graphics 'SHELXTL V6.10 [NT] (Bruker, 2001)'
_computing_publication_material 'SHELXTL V6.10 [NT] (Bruker, 2001)'
_computing_structure_refinement 'SHELXTL V6.10 [NT] (Bruker, 2001)'
_computing_structure_solution 'SHELXTL V6.10 [NT] (Bruker, 2001)'
_diffrn_ambient_temperature 150(2)
_diffrn_measured_fraction_theta_full 0.984
_diffrn_measured_fraction_theta_max 0.984
_diffrn_measurement_device_type 'Nonius KappaCCD diffractometer'
_diffrn_measurement_method '\w and \f scans'
_diffrn_radiation_collimation '0.6 mm double-pinhole'
_diffrn_radiation_monochromator 'horizonally mounted graphite crystal'
_diffrn_radiation_source 'normal focus sealed tube'
_diffrn_radiation_type MoK\a
_diffrn_radiation_wavelength 0.71073
_diffrn_reflns_av_R_equivalents 0.058
_diffrn_reflns_av_sigmaI/netI 0.0376
_diffrn_reflns_limit_h_max 12
_diffrn_reflns_limit_h_min -11
_diffrn_reflns_limit_k_max 17
_diffrn_reflns_limit_k_min 0
_diffrn_reflns_limit_l_max 35
_diffrn_reflns_limit_l_min 0
_diffrn_reflns_number 5517
_diffrn_reflns_theta_full 25.05
_diffrn_reflns_theta_max 25.05
_diffrn_reflns_theta_min 4.55
_exptl_absorpt_coefficient_mu 0.139
_exptl_absorpt_correction_T_max 0.768
_exptl_absorpt_correction_T_min 0.542
_exptl_absorpt_correction_type multi-scan
_exptl_absorpt_process_details 'SADABS (Bruker, 2001)'
_exptl_crystal_colour colourless
_exptl_crystal_density_diffrn 1.127
_exptl_crystal_density_method 'not measured'
_exptl_crystal_description 'irregular block'
_exptl_crystal_F_000 2312
_exptl_crystal_size_max 0.60
_exptl_crystal_size_mid 0.40
_exptl_crystal_size_min 0.40
_refine_diff_density_max 0.198
_refine_diff_density_min -0.166
_refine_diff_density_rms 0.033
_refine_ls_abs_structure_details 'Flack H D (1983), Acta Cryst. A39, 876-881'
_refine_ls_abs_structure_Flack 0.01(7)
_refine_ls_extinction_coef 0.0027(4)
_refine_ls_extinction_expression Fc^*^=kFc[1+0.001xFc^2^\l^3^/sin(2\q)]^-1/4^
_refine_ls_extinction_method SHELXL
_refine_ls_goodness_of_fit_ref 1.071
_refine_ls_hydrogen_treatment mixed
_refine_ls_matrix_type full
_refine_ls_number_parameters 355
_refine_ls_number_reflns 5517
_refine_ls_number_restraints 0
_refine_ls_restrained_S_all 1.071
_refine_ls_R_factor_all 0.0559
_refine_ls_R_factor_gt 0.0397
_refine_ls_shift/su_max 0.000
_refine_ls_shift/su_mean 0.000
_refine_ls_structure_factor_coef Fsqd
_refine_ls_weighting_details 'calc w=1/[\s^2^(Fo^2^)+(0.0210P)^2^+2.2537P] where P=(Fo^2^+2Fc^2^)/3'
_refine_ls_weighting_scheme calc
_refine_ls_wR_factor_gt 0.0728
_refine_ls_wR_factor_ref 0.0801
_reflns_number_gt 4597
_reflns_number_total 5517
_reflns_threshold_expression >2sigma(I)
_cod_data_source_file jo800062c-File001.cif
_cod_data_source_block 10
_cod_depositor_comments
;
The following automatic conversions were performed:
'_symmetry_cell_setting' value 'Tetragonal' changed to 'tetragonal'
according to '/home/saulius/struct/CIF-dictionaries/cif_core.dic'
dictionary named 'cif_core.dic' version 2.4.1 from 2010-06-29.

Automatic conversion script
Id: cif_fix_enum 1527 2010-12-29 10:47:43Z saulius 
;
_cod_database_code 4023369
_computing_data_merging 'SHELXTL V6.10 [NT] (Bruker, 2001)'

loop_
_symmetry_equiv_pos_as_xyz
'x, y, z'
'-x, -y, z+1/2'
'-y+1/2, x+1/2, z+3/4'
'y+1/2, -x+1/2, z+1/4'
'-x+1/2, y+1/2, -z+3/4'
'x+1/2, -y+1/2, -z+1/4'
'y, x, -z'
'-y, -x, -z+1/2'

loop_
_atom_site_label
_atom_site_type_symbol
_atom_site_fract_x
_atom_site_fract_y
_atom_site_fract_z
_atom_site_U_iso_or_equiv
_atom_site_adp_type
_atom_site_occupancy
_atom_site_symmetry_multiplicity
_atom_site_calc_flag
_atom_site_refinement_flags
_atom_site_disorder_assembly
_atom_site_disorder_group
N1 N 0.03813(11) 0.68470(11) 0.06714(5) 0.0256(4) Uani 1 1 d . . .
C2 C -0.01940(14) 0.62684(15) 0.03712(6) 0.0284(5) Uani 1 1 d . . .
H2 H 0.0211 0.5800 0.0226 0.034 Uiso 1 1 calc R . .
C3 C -0.05049(15) 0.69637(14) 0.00100(7) 0.0302(5) Uani 1 1 d . . .
H3 H -0.0018 0.6995 -0.0226 0.036 Uiso 1 1 calc R . .
C4 C -0.05121(14) 0.78769(14) 0.02643(6) 0.0282(5) Uani 1 1 d . . .
H4A H -0.1066 0.7930 0.0455 0.034 Uiso 1 1 calc R . .
H4B H -0.0493 0.8403 0.0055 0.034 Uiso 1 1 calc R . .
C5 C 0.03635(14) 0.78387(14) 0.05515(6) 0.0260(5) Uani 1 1 d . . .
C6 C 0.09284(14) 0.65335(14) 0.10032(7) 0.0292(5) Uani 1 1 d . . .
O7 O 0.14170(10) 0.70741(10) 0.12175(5) 0.0364(4) Uani 1 1 d . . .
C8 C 0.09017(14) 0.55273(15) 0.11099(7) 0.0304(5) Uani 1 1 d . . .
C9 C 0.03961(14) 0.52356(14) 0.14784(7) 0.0300(5) Uani 1 1 d . . .
H9 H 0.0059 0.5672 0.1649 0.036 Uiso 1 1 calc R . .
C10 C 0.03767(15) 0.43120(14) 0.16012(7) 0.0320(5) Uani 1 1 d . . .
C11 C 0.08635(17) 0.36454(16) 0.13585(7) 0.0380(6) Uani 1 1 d . . .
C12 C 0.13631(18) 0.39619(17) 0.09928(8) 0.0474(6) Uani 1 1 d . . .
H12 H 0.1703 0.3530 0.0821 0.057 Uiso 1 1 calc R . .
C13 C 0.13880(16) 0.48840(17) 0.08662(8) 0.0433(6) Uani 1 1 d . . .
H13 H 0.1738 0.5069 0.0613 0.052 Uiso 1 1 calc R . .
O14 O -0.00955(11) 0.40189(10) 0.19728(5) 0.0438(4) Uani 1 1 d . . .
C15 C -0.08593(17) 0.45668(18) 0.21215(8) 0.0468(6) Uani 1 1 d . . .
H15A H -0.0630 0.5127 0.2266 0.070 Uiso 1 1 calc R . .
H15B H -0.1226 0.4214 0.2337 0.070 Uiso 1 1 calc R . .
H15C H -0.1242 0.4733 0.1864 0.070 Uiso 1 1 calc R . .
C16 C 0.0800(2) 0.26136(16) 0.14723(9) 0.0519(7) Uani 1 1 d . . .
C17 C -0.0218(2) 0.23073(19) 0.14482(11) 0.0738(10) Uani 1 1 d . . .
H17A H -0.0464 0.2444 0.1150 0.111 Uiso 1 1 calc R . .
H17B H -0.0575 0.2639 0.1675 0.111 Uiso 1 1 calc R . .
H17C H -0.0259 0.1645 0.1504 0.111 Uiso 1 1 calc R . .
C18 C 0.1187(2) 0.24300(18) 0.19449(8) 0.0612(8) Uani 1 1 d . . .
H18A H 0.1142 0.1773 0.2013 0.092 Uiso 1 1 calc R . .
H18B H 0.0833 0.2780 0.2166 0.092 Uiso 1 1 calc R . .
H18C H 0.1833 0.2620 0.1956 0.092 Uiso 1 1 calc R . .
C19 C 0.1350(3) 0.20174(19) 0.11427(9) 0.0762(10) Uani 1 1 d . . .
H19A H 0.1118 0.2114 0.0838 0.114 Uiso 1 1 calc R . .
H19B H 0.1284 0.1368 0.1224 0.114 Uiso 1 1 calc R . .
H19C H 0.2001 0.2190 0.1156 0.114 Uiso 1 1 calc R . .
C20 C -0.09745(14) 0.57771(15) 0.05986(7) 0.0290(5) Uani 1 1 d . . .
S21 S -0.16972(4) 0.62809(4) 0.099099(19) 0.03545(16) Uani 1 1 d . . .
C22 C -0.23421(16) 0.52977(17) 0.09977(8) 0.0444(6) Uani 1 1 d . . .
H22 H -0.2877 0.5206 0.1175 0.053 Uiso 1 1 calc R . .
C23 C -0.19821(18) 0.46769(19) 0.07167(9) 0.0542(7) Uani 1 1 d . . .
H23 H -0.2248 0.4086 0.0678 0.065 Uiso 1 1 calc R . .
N24 N -0.12032(14) 0.49432(13) 0.04867(7) 0.0440(5) Uani 1 1 d . . .
C25 C -0.14147(15) 0.67578(16) -0.02165(7) 0.0382(6) Uani 1 1 d . . .
H25A H -0.1408 0.6130 -0.0344 0.046 Uiso 1 1 calc R . .
H25B H -0.1923 0.6799 0.0003 0.046 Uiso 1 1 calc R . .
O26 O -0.15400(13) 0.74177(11) -0.05635(6) 0.0525(5) Uani 1 1 d . . .
H26 H -0.1704(18) 0.7169(18) -0.0790(9) 0.056(8) Uiso 1 1 d . . .
C27 C 0.12431(15) 0.81097(16) 0.02970(7) 0.0366(6) Uani 1 1 d . . .
H27A H 0.1400 0.7606 0.0087 0.044 Uiso 1 1 calc R . .
H27B H 0.1751 0.8159 0.0516 0.044 Uiso 1 1 calc R . .
C28 C 0.11962(18) 0.90164(18) 0.00283(8) 0.0484(7) Uani 1 1 d . . .
H28 H 0.0701 0.9404 0.0163 0.058 Uiso 1 1 calc R . .
C29 C 0.2094(2) 0.9539(2) 0.00693(11) 0.0877(12) Uani 1 1 d . . .
H29A H 0.2218 0.9668 0.0386 0.132 Uiso 1 1 calc R . .
H29B H 0.2048 1.0119 -0.0096 0.132 Uiso 1 1 calc R . .
H29C H 0.2594 0.9168 -0.0055 0.132 Uiso 1 1 calc R . .
C30 C 0.0957(2) 0.8867(2) -0.04665(8) 0.0636(8) Uani 1 1 d . . .
H30A H 0.0895 0.9464 -0.0616 0.095 Uiso 1 1 calc R . .
H30B H 0.0376 0.8530 -0.0489 0.095 Uiso 1 1 calc R . .
H30C H 0.1447 0.8513 -0.0611 0.095 Uiso 1 1 calc R . .
C31 C 0.02534(14) 0.84409(14) 0.09737(7) 0.0286(5) Uani 1 1 d . . .
O32 O 0.06433(10) 0.91668(11) 0.10202(5) 0.0395(4) Uani 1 1 d . . .
O33 O -0.03599(9) 0.80802(9) 0.12575(4) 0.0303(3) Uani 1 1 d . . .
C34 C -0.06038(15) 0.85647(16) 0.16807(7) 0.0370(6) Uani 1 1 d . . .
C35 C -0.1067(2) 0.94646(19) 0.15661(9) 0.0634(8) Uani 1 1 d . . .
H35A H -0.0620 0.9881 0.1428 0.095 Uiso 1 1 calc R . .
H35B H -0.1311 0.9745 0.1840 0.095 Uiso 1 1 calc R . .
H35C H -0.1572 0.9351 0.1356 0.095 Uiso 1 1 calc R . .
C36 C 0.02483(19) 0.8681(2) 0.19696(8) 0.0553(7) Uani 1 1 d . . .
H36A H 0.0602 0.8108 0.1970 0.083 Uiso 1 1 calc R . .
H36B H 0.0065 0.8832 0.2277 0.083 Uiso 1 1 calc R . .
H36C H 0.0628 0.9179 0.1849 0.083 Uiso 1 1 calc R . .
C37 C -0.1275(2) 0.7902(2) 0.18932(8) 0.0601(8) Uani 1 1 d . . .
H37A H -0.1808 0.7825 0.1697 0.090 Uiso 1 1 calc R . .
H37B H -0.1476 0.8146 0.2183 0.090 Uiso 1 1 calc R . .
H37C H -0.0974 0.7306 0.1938 0.090 Uiso 1 1 calc R . .
N38 N 0.2378(11) 0.2378(11) 0.0000 0.132(8) Uiso 0.272(8) 2 d SP . .
C39 C 0.2925(10) 0.2925(10) 0.0000 0.074(6) Uiso 0.272(8) 2 d SP . .
C40 C 0.3631(13) 0.3631(13) 0.0000 0.130(9) Uiso 0.272(8) 2 d SP . .

loop_
_atom_site_aniso_label
_atom_site_aniso_U_11
_atom_site_aniso_U_22
_atom_site_aniso_U_33
_atom_site_aniso_U_23
_atom_site_aniso_U_13
_atom_site_aniso_U_12
N1 0.0245(9) 0.0310(10) 0.0212(9) 0.0016(8) -0.0055(7) 0.0010(8)
C2 0.0269(11) 0.0349(12) 0.0234(11) -0.0048(10) -0.0021(9) 0.0042(10)
C3 0.0304(12) 0.0394(13) 0.0207(11) -0.0020(10) -0.0024(9) 0.0087(10)
C4 0.0291(12) 0.0348(12) 0.0205(11) 0.0007(9) -0.0035(9) 0.0032(10)
C5 0.0263(11) 0.0324(12) 0.0192(11) 0.0050(9) -0.0027(9) -0.0007(9)
C6 0.0252(11) 0.0382(13) 0.0244(11) 0.0052(10) -0.0005(10) 0.0011(10)
O7 0.0352(9) 0.0416(9) 0.0323(8) 0.0084(7) -0.0156(7) -0.0070(7)
C8 0.0268(12) 0.0361(13) 0.0283(12) 0.0046(10) -0.0091(10) 0.0042(10)
C9 0.0296(11) 0.0304(12) 0.0301(12) -0.0027(10) -0.0039(10) 0.0016(9)
C10 0.0345(12) 0.0336(13) 0.0279(12) 0.0016(10) -0.0075(10) -0.0027(10)
C11 0.0485(14) 0.0337(13) 0.0317(13) -0.0030(11) -0.0163(11) 0.0078(11)
C12 0.0606(16) 0.0455(15) 0.0361(14) -0.0031(12) -0.0022(13) 0.0245(12)
C13 0.0432(14) 0.0548(16) 0.0320(13) 0.0084(12) 0.0022(11) 0.0144(12)
O14 0.0514(11) 0.0340(9) 0.0460(10) 0.0070(8) 0.0048(8) 0.0005(8)
C15 0.0421(15) 0.0527(16) 0.0455(15) 0.0074(13) 0.0040(12) -0.0016(12)
C16 0.082(2) 0.0307(13) 0.0431(15) -0.0032(12) -0.0210(15) 0.0099(13)
C17 0.097(2) 0.0361(16) 0.089(2) -0.0011(15) -0.034(2) -0.0189(15)
C18 0.100(2) 0.0380(15) 0.0456(16) 0.0045(12) -0.0234(16) 0.0133(15)
C19 0.137(3) 0.0388(16) 0.0532(18) -0.0092(14) -0.0209(19) 0.0296(18)
C20 0.0262(12) 0.0356(13) 0.0253(11) -0.0031(10) -0.0062(9) 0.0023(10)
S21 0.0311(3) 0.0408(3) 0.0344(3) -0.0065(3) 0.0030(3) -0.0014(3)
C22 0.0307(12) 0.0545(16) 0.0480(15) -0.0032(14) 0.0027(12) -0.0118(11)
C23 0.0512(17) 0.0424(15) 0.0689(18) -0.0121(14) 0.0063(15) -0.0175(13)
N24 0.0417(12) 0.0389(12) 0.0514(13) -0.0125(10) 0.0019(10) -0.0074(10)
C25 0.0440(14) 0.0406(14) 0.0298(12) -0.0109(11) -0.0163(11) 0.0092(11)
O26 0.0819(14) 0.0381(10) 0.0375(10) -0.0120(8) -0.0360(10) 0.0168(9)
C27 0.0288(12) 0.0498(15) 0.0313(12) 0.0094(11) 0.0017(10) -0.0014(11)
C28 0.0501(16) 0.0606(17) 0.0346(14) 0.0182(12) -0.0030(12) -0.0154(13)
C29 0.086(2) 0.110(3) 0.067(2) 0.047(2) -0.0174(18) -0.051(2)
C30 0.069(2) 0.083(2) 0.0384(16) 0.0235(15) 0.0006(14) -0.0084(16)
C31 0.0282(11) 0.0336(13) 0.0240(11) 0.0057(10) -0.0073(10) -0.0045(10)
O32 0.0473(10) 0.0377(9) 0.0335(9) 0.0016(7) -0.0052(8) -0.0139(8)
O33 0.0336(8) 0.0356(8) 0.0218(8) -0.0050(7) 0.0018(7) -0.0064(7)
C34 0.0441(14) 0.0422(14) 0.0247(12) -0.0113(10) 0.0008(10) -0.0063(11)
C35 0.072(2) 0.0599(19) 0.0588(18) -0.0173(15) 0.0070(16) 0.0182(15)
C36 0.0651(18) 0.0742(19) 0.0267(13) -0.0102(13) -0.0095(13) -0.0115(15)
C37 0.0684(19) 0.076(2) 0.0365(15) -0.0229(14) 0.0260(14) -0.0258(16)

loop_
_atom_type_symbol
_atom_type_description
_atom_type_scat_dispersion_real
_atom_type_scat_dispersion_imag
_atom_type_scat_source
C C 0.0033 0.0016 'International Tables Vol C Tables 4.2.6.8 and 6.1.1.4'
H H 0.0000 0.0000 'International Tables Vol C Tables 4.2.6.8 and 6.1.1.4'
N N 0.0061 0.0033 'International Tables Vol C Tables 4.2.6.8 and 6.1.1.4'
O O 0.0106 0.0060 'International Tables Vol C Tables 4.2.6.8 and 6.1.1.4'
S S 0.1246 0.1234 'International Tables Vol C Tables 4.2.6.8 and 6.1.1.4'

loop_
_geom_angle_atom_site_label_1
_geom_angle_atom_site_label_2
_geom_angle_atom_site_label_3
_geom_angle
_geom_angle_site_symmetry_1
_geom_angle_site_symmetry_3
_geom_angle_publ_flag
C6 N1 C5 120.98(16) . . yes
C6 N1 C2 125.63(17) . . yes
C5 N1 C2 113.23(15) . . yes
N1 C2 C20 114.97(16) . . yes
N1 C2 C3 102.38(16) . . yes
C20 C2 C3 113.88(17) . . yes
N1 C2 H2 108.4 . . ?
C20 C2 H2 108.4 . . ?
C3 C2 H2 108.4 . . ?
C25 C3 C4 112.75(17) . . yes
C25 C3 C2 115.92(18) . . yes
C4 C3 C2 102.95(16) . . yes
C25 C3 H3 108.3 . . ?
C4 C3 H3 108.3 . . ?
C2 C3 H3 108.3 . . ?
C3 C4 C5 103.87(16) . . yes
C3 C4 H4A 111.0 . . ?
C5 C4 H4A 111.0 . . ?
C3 C4 H4B 111.0 . . ?
C5 C4 H4B 111.0 . . ?
H4A C4 H4B 109.0 . . ?
N1 C5 C4 100.59(16) . . yes
N1 C5 C27 110.66(17) . . yes
C4 C5 C27 113.87(16) . . yes
N1 C5 C31 110.86(15) . . yes
C4 C5 C31 110.43(16) . . yes
C27 C5 C31 110.11(17) . . yes
O7 C6 N1 120.20(19) . . yes
O7 C6 C8 121.71(18) . . yes
N1 C6 C8 118.07(18) . . yes
C13 C8 C9 118.8(2) . . yes
C13 C8 C6 122.5(2) . . yes
C9 C8 C6 118.71(19) . . yes
C8 C9 C10 120.9(2) . . yes
C8 C9 H9 119.6 . . ?
C10 C9 H9 119.6 . . ?
O14 C10 C9 121.48(19) . . yes
O14 C10 C11 117.09(19) . . yes
C9 C10 C11 121.4(2) . . yes
C12 C11 C10 116.1(2) . . yes
C12 C11 C16 121.8(2) . . yes
C10 C11 C16 121.9(2) . . yes
C11 C12 C13 123.0(2) . . yes
C11 C12 H12 118.5 . . ?
C13 C12 H12 118.5 . . ?
C8 C13 C12 119.7(2) . . yes
C8 C13 H13 120.1 . . ?
C12 C13 H13 120.1 . . ?
C10 O14 C15 117.65(17) . . yes
O14 C15 H15A 109.5 . . ?
O14 C15 H15B 109.5 . . ?
H15A C15 H15B 109.5 . . ?
O14 C15 H15C 109.5 . . ?
H15A C15 H15C 109.5 . . ?
H15B C15 H15C 109.5 . . ?
C19 C16 C11 112.2(2) . . yes
C19 C16 C18 107.3(2) . . yes
C11 C16 C18 110.4(2) . . yes
C19 C16 C17 107.8(2) . . yes
C11 C16 C17 109.1(2) . . yes
C18 C16 C17 110.0(3) . . yes
C16 C17 H17A 109.5 . . ?
C16 C17 H17B 109.5 . . ?
H17A C17 H17B 109.5 . . ?
C16 C17 H17C 109.5 . . ?
H17A C17 H17C 109.5 . . ?
H17B C17 H17C 109.5 . . ?
C16 C18 H18A 109.5 . . ?
C16 C18 H18B 109.5 . . ?
H18A C18 H18B 109.5 . . ?
C16 C18 H18C 109.5 . . ?
H18A C18 H18C 109.5 . . ?
H18B C18 H18C 109.5 . . ?
C16 C19 H19A 109.5 . . ?
C16 C19 H19B 109.5 . . ?
H19A C19 H19B 109.5 . . ?
C16 C19 H19C 109.5 . . ?
H19A C19 H19C 109.5 . . ?
H19B C19 H19C 109.5 . . ?
N24 C20 C2 121.35(19) . . yes
N24 C20 S21 114.32(16) . . yes
C2 C20 S21 124.13(16) . . yes
C22 S21 C20 89.25(12) . . yes
C23 C22 S21 110.00(18) . . yes
C23 C22 H22 125.0 . . ?
S21 C22 H22 125.0 . . ?
C22 C23 N24 116.3(2) . . yes
C22 C23 H23 121.8 . . ?
N24 C23 H23 121.8 . . ?
C20 N24 C23 110.11(19) . . yes
O26 C25 C3 107.63(19) . . yes
O26 C25 H25A 110.2 . . ?
C3 C25 H25A 110.2 . . ?
O26 C25 H25B 110.2 . . ?
C3 C25 H25B 110.2 . . ?
H25A C25 H25B 108.5 . . ?
C25 O26 H26 110.2(19) . . ?
C5 C27 C28 115.97(19) . . yes
C5 C27 H27A 108.3 . . ?
C28 C27 H27A 108.3 . . ?
C5 C27 H27B 108.3 . . ?
C28 C27 H27B 108.3 . . ?
H27A C27 H27B 107.4 . . ?
C29 C28 C30 110.1(2) . . yes
C29 C28 C27 110.4(2) . . yes
C30 C28 C27 112.9(2) . . yes
C29 C28 H28 107.7 . . ?
C30 C28 H28 107.7 . . ?
C27 C28 H28 107.7 . . ?
C28 C29 H29A 109.5 . . ?
C28 C29 H29B 109.5 . . ?
H29A C29 H29B 109.5 . . ?
C28 C29 H29C 109.5 . . ?
H29A C29 H29C 109.5 . . ?
H29B C29 H29C 109.5 . . ?
C28 C30 H30A 109.5 . . ?
C28 C30 H30B 109.5 . . ?
H30A C30 H30B 109.5 . . ?
C28 C30 H30C 109.5 . . ?
H30A C30 H30C 109.5 . . ?
H30B C30 H30C 109.5 . . ?
O32 C31 O33 125.7(2) . . yes
O32 C31 C5 122.81(19) . . yes
O33 C31 C5 111.33(16) . . yes
C31 O33 C34 120.68(16) . . yes
O33 C34 C37 102.00(17) . . yes
O33 C34 C35 108.91(18) . . yes
C37 C34 C35 111.0(2) . . yes
O33 C34 C36 109.86(18) . . yes
C37 C34 C36 111.1(2) . . yes
C35 C34 C36 113.3(2) . . yes
C34 C35 H35A 109.5 . . ?
C34 C35 H35B 109.5 . . ?
H35A C35 H35B 109.5 . . ?
C34 C35 H35C 109.5 . . ?
H35A C35 H35C 109.5 . . ?
H35B C35 H35C 109.5 . . ?
C34 C36 H36A 109.5 . . ?
C34 C36 H36B 109.5 . . ?
H36A C36 H36B 109.5 . . ?
C34 C36 H36C 109.5 . . ?
H36A C36 H36C 109.5 . . ?
H36B C36 H36C 109.5 . . ?
C34 C37 H37A 109.5 . . ?
C34 C37 H37B 109.5 . . ?
H37A C37 H37B 109.5 . . ?
C34 C37 H37C 109.5 . . ?
H37A C37 H37C 109.5 . . ?
H37B C37 H37C 109.5 . . ?
N38 C39 C40 180.0 . . yes

loop_
_geom_bond_atom_site_label_1
_geom_bond_atom_site_label_2
_geom_bond_distance
_geom_bond_site_symmetry_2
_geom_bond_publ_flag
N1 C6 1.350(3) . yes
N1 C5 1.487(3) . yes
N1 C2 1.488(3) . yes
C2 C20 1.504(3) . yes
C2 C3 1.547(3) . yes
C2 H2 1.0000 . ?
C3 C25 1.517(3) . yes
C3 C4 1.531(3) . yes
C3 H3 1.0000 . ?
C4 C5 1.537(3) . yes
C4 H4A 0.9900 . ?
C4 H4B 0.9900 . ?
C5 C27 1.540(3) . yes
C5 C31 1.544(3) . yes
C6 O7 1.238(2) . yes
C6 C8 1.499(3) . yes
C8 C13 1.381(3) . yes
C8 C9 1.390(3) . yes
C9 C10 1.394(3) . yes
C9 H9 0.9500 . ?
C10 O14 1.373(2) . yes
C10 C11 1.403(3) . yes
C11 C12 1.390(3) . yes
C11 C16 1.542(3) . yes
C12 C13 1.395(3) . yes
C12 H12 0.9500 . ?
C13 H13 0.9500 . ?
O14 C15 1.438(3) . yes
C15 H15A 0.9800 . ?
C15 H15B 0.9800 . ?
C15 H15C 0.9800 . ?
C16 C19 1.537(4) . yes
C16 C18 1.543(3) . yes
C16 C17 1.549(4) . yes
C17 H17A 0.9800 . ?
C17 H17B 0.9800 . ?
C17 H17C 0.9800 . ?
C18 H18A 0.9800 . ?
C18 H18B 0.9800 . ?
C18 H18C 0.9800 . ?
C19 H19A 0.9800 . ?
C19 H19B 0.9800 . ?
C19 H19C 0.9800 . ?
C20 N24 1.302(3) . yes
C20 S21 1.737(2) . yes
S21 C22 1.711(2) . yes
C22 C23 1.340(3) . yes
C22 H22 0.9500 . ?
C23 N24 1.381(3) . yes
C23 H23 0.9500 . ?
C25 O26 1.424(3) . yes
C25 H25A 0.9900 . ?
C25 H25B 0.9900 . ?
O26 H26 0.80(3) . ?
C27 C28 1.546(3) . yes
C27 H27A 0.9900 . ?
C27 H27B 0.9900 . ?
C28 C29 1.516(4) . yes
C28 C30 1.533(3) . yes
C28 H28 1.0000 . ?
C29 H29A 0.9800 . ?
C29 H29B 0.9800 . ?
C29 H29C 0.9800 . ?
C30 H30A 0.9800 . ?
C30 H30B 0.9800 . ?
C30 H30C 0.9800 . ?
C31 O32 1.207(2) . yes
C31 O33 1.338(2) . yes
O33 C34 1.490(2) . yes
C34 C37 1.512(3) . yes
C34 C35 1.512(3) . yes
C34 C36 1.520(3) . yes
C35 H35A 0.9800 . ?
C35 H35B 0.9800 . ?
C35 H35C 0.9800 . ?
C36 H36A 0.9800 . ?
C36 H36B 0.9800 . ?
C36 H36C 0.9800 . ?
C37 H37A 0.9800 . ?
C37 H37B 0.9800 . ?
C37 H37C 0.9800 . ?
N38 C39 1.13(2) . yes
C39 C40 1.45(3) . yes

loop_
_geom_hbond_atom_site_label_D
_geom_hbond_atom_site_label_H
_geom_hbond_atom_site_label_A
_geom_hbond_distance_DH
_geom_hbond_distance_HA
_geom_hbond_distance_DA
_geom_hbond_angle_DHA
_geom_hbond_site_symmetry_A
O26 H26 O7 0.80(3) 1.91(3) 2.708(2) 172(3) 3_554

loop_
_geom_torsion_atom_site_label_1
_geom_torsion_atom_site_label_2
_geom_torsion_atom_site_label_3
_geom_torsion_atom_site_label_4
_geom_torsion
_geom_torsion_site_symmetry_1
_geom_torsion_site_symmetry_2
_geom_torsion_site_symmetry_3
_geom_torsion_site_symmetry_4
_geom_torsion_publ_flag
C6 N1 C2 C20 66.6(3) . . . . yes
C5 N1 C2 C20 -117.94(19) . . . . yes
C6 N1 C2 C3 -169.36(18) . . . . yes
C5 N1 C2 C3 6.1(2) . . . . yes
N1 C2 C3 C25 -152.32(17) . . . . yes
C20 C2 C3 C25 -27.6(3) . . . . yes
N1 C2 C3 C4 -28.76(19) . . . . yes
C20 C2 C3 C4 96.0(2) . . . . yes
C25 C3 C4 C5 167.12(17) . . . . yes
C2 C3 C4 C5 41.5(2) . . . . yes
C6 N1 C5 C4 -165.46(17) . . . . yes
C2 N1 C5 C4 18.9(2) . . . . yes
C6 N1 C5 C27 73.8(2) . . . . yes
C2 N1 C5 C27 -101.83(19) . . . . yes
C6 N1 C5 C31 -48.6(2) . . . . yes
C2 N1 C5 C31 135.69(16) . . . . yes
C3 C4 C5 N1 -36.49(19) . . . . yes
C3 C4 C5 C27 81.9(2) . . . . yes
C3 C4 C5 C31 -153.62(16) . . . . yes
C5 N1 C6 O7 1.0(3) . . . . yes
C2 N1 C6 O7 176.08(18) . . . . yes
C5 N1 C6 C8 179.20(18) . . . . yes
C2 N1 C6 C8 -5.7(3) . . . . yes
O7 C6 C8 C13 -100.1(3) . . . . yes
N1 C6 C8 C13 81.7(3) . . . . yes
O7 C6 C8 C9 77.3(3) . . . . yes
N1 C6 C8 C9 -100.9(2) . . . . yes
C13 C8 C9 C10 -0.1(3) . . . . yes
C6 C8 C9 C10 -177.65(19) . . . . yes
C8 C9 C10 O14 177.85(18) . . . . yes
C8 C9 C10 C11 -0.1(3) . . . . yes
O14 C10 C11 C12 -177.80(19) . . . . yes
C9 C10 C11 C12 0.2(3) . . . . yes
O14 C10 C11 C16 5.9(3) . . . . yes
C9 C10 C11 C16 -176.1(2) . . . . yes
C10 C11 C12 C13 -0.2(4) . . . . yes
C16 C11 C12 C13 176.0(2) . . . . yes
C9 C8 C13 C12 0.0(3) . . . . yes
C6 C8 C13 C12 177.5(2) . . . . yes
C11 C12 C13 C8 0.1(4) . . . . yes
C9 C10 O14 C15 25.8(3) . . . . yes
C11 C10 O14 C15 -156.2(2) . . . . yes
C12 C11 C16 C19 0.7(3) . . . . yes
C10 C11 C16 C19 176.7(2) . . . . yes
C12 C11 C16 C18 120.2(3) . . . . yes
C10 C11 C16 C18 -63.7(3) . . . . yes
C12 C11 C16 C17 -118.8(3) . . . . yes
C10 C11 C16 C17 57.3(3) . . . . yes
N1 C2 C20 N24 -141.6(2) . . . . yes
C3 C2 C20 N24 100.7(2) . . . . yes
N1 C2 C20 S21 43.8(2) . . . . yes
C3 C2 C20 S21 -73.9(2) . . . . yes
N24 C20 S21 C22 -0.21(18) . . . . yes
C2 C20 S21 C22 174.74(19) . . . . yes
C20 S21 C22 C23 0.3(2) . . . . yes
S21 C22 C23 N24 -0.4(3) . . . . yes
C2 C20 N24 C23 -175.1(2) . . . . yes
S21 C20 N24 C23 0.1(3) . . . . yes
C22 C23 N24 C20 0.2(3) . . . . yes
C4 C3 C25 O26 67.1(2) . . . . yes
C2 C3 C25 O26 -174.65(17) . . . . yes
N1 C5 C27 C28 161.91(18) . . . . yes
C4 C5 C27 C28 49.5(3) . . . . yes
C31 C5 C27 C28 -75.2(2) . . . . yes
C5 C27 C28 C29 140.7(2) . . . . yes
C5 C27 C28 C30 -95.5(3) . . . . yes
N1 C5 C31 O32 142.2(2) . . . . yes
C4 C5 C31 O32 -107.2(2) . . . . yes
C27 C5 C31 O32 19.4(3) . . . . yes
N1 C5 C31 O33 -41.6(2) . . . . yes
C4 C5 C31 O33 69.0(2) . . . . yes
C27 C5 C31 O33 -164.38(16) . . . . yes
O32 C31 O33 C34 -1.5(3) . . . . yes
C5 C31 O33 C34 -177.64(16) . . . . yes
C31 O33 C34 C37 -178.10(19) . . . . yes
C31 O33 C34 C35 64.5(2) . . . . yes
C31 O33 C34 C36 -60.2(2) . . . . yes
